data_2228472
loop_
_publ_author_name
'Xiao, Shude'
'Charpentier, Paul A.'

_publ_section_title
;
 2-[(Isopropoxycarbonothioyl)sulfanyl]acetic acid
;
_journal_coeditor_code NG5039
_journal_issue 12
_journal_name_full 'Acta Crystallographica Section E'
_journal_page_first o3103
_journal_paper_doi 10.1107/S1600536810041267
_journal_volume 66
_journal_year 2010
_chemical_formula_iupac 'C6 H10 O3 S2'
_chemical_formula_moiety 'C6 H10 O3 S2'
_chemical_formula_sum 'C6 H10 O3 S2'
_chemical_formula_weight 194.26
_chemical_name_systematic
;
2-[(Isopropoxycarbonothioyl)sulfanyl]acetic acid
;
_space_group_IT_number 14
_symmetry_cell_setting monoclinic
_symmetry_space_group_name_Hall '-P 2yn'
_symmetry_space_group_name_H-M 'P 1 21/n 1'
_atom_sites_solution_hydrogens geom
_atom_sites_solution_primary direct
_atom_sites_solution_secondary difmap
_audit_creation_method SHELXL-97
_cell_angle_alpha 90.00
_cell_angle_beta 90.294(9)
_cell_angle_gamma 90.00
_cell_formula_units_Z 4
_cell_length_a 5.0092(14)
_cell_length_b 7.712(2)
_cell_length_c 23.868(7)
_cell_measurement_reflns_used 981
_cell_measurement_temperature 150(2)
_cell_measurement_theta_max 23.48
_cell_measurement_theta_min 2.78
_cell_volume 922.0(4)
_computing_cell_refinement 'SAINT (Bruker, 2009)'
_computing_data_collection 'APEX2 (Bruker, 2009)'
_computing_data_reduction 'SAINT (Bruker, 2009)'
_computing_molecular_graphics 'SHELXTL (Sheldrick, 2008)'
_computing_publication_material 'SHELXTL (Sheldrick, 2008)'
_computing_structure_refinement 'SHELXL97 (Sheldrick, 2008)'
_computing_structure_solution 'SHELXS97 (Sheldrick, 2008)'
_diffrn_ambient_temperature 150(2)
_diffrn_measured_fraction_theta_full 1.000
_diffrn_measured_fraction_theta_max 1.000
_diffrn_measurement_device_type 'Bruker APEXII CCD'
_diffrn_measurement_method '\f and \w scans'
_diffrn_radiation_monochromator graphite
_diffrn_radiation_source 'fine-focus sealed tube'
_diffrn_radiation_type MoK\a
_diffrn_radiation_wavelength 0.71073
_diffrn_reflns_av_R_equivalents 0.0611
_diffrn_reflns_av_sigmaI/netI 0.0784
_diffrn_reflns_limit_h_max 6
_diffrn_reflns_limit_h_min -3
_diffrn_reflns_limit_k_max 9
_diffrn_reflns_limit_k_min -9
_diffrn_reflns_limit_l_max 30
_diffrn_reflns_limit_l_min -30
_diffrn_reflns_number 6469
_diffrn_reflns_theta_full 27.10
_diffrn_reflns_theta_max 27.10
_diffrn_reflns_theta_min 1.71
_exptl_absorpt_coefficient_mu 0.537
_exptl_absorpt_correction_T_max 0.9920
_exptl_absorpt_correction_T_min 0.9716
_exptl_absorpt_correction_type multi-scan
_exptl_absorpt_process_details '(SADABS; Bruker, 2009)'
_exptl_crystal_colour colourless
_exptl_crystal_density_diffrn 1.399
_exptl_crystal_density_method 'not measured'
_exptl_crystal_description block
_exptl_crystal_F_000 408
_exptl_crystal_size_max 0.05
_exptl_crystal_size_mid 0.02
_exptl_crystal_size_min 0.02
_refine_diff_density_max 0.341
_refine_diff_density_min -0.299
_refine_ls_extinction_method none
_refine_ls_goodness_of_fit_ref 1.026
_refine_ls_hydrogen_treatment constr
_refine_ls_matrix_type full
_refine_ls_number_parameters 103
_refine_ls_number_reflns 2040
_refine_ls_number_restraints 0
_refine_ls_restrained_S_all 1.026
_refine_ls_R_factor_all 0.0941
_refine_ls_R_factor_gt 0.0464
_refine_ls_shift/su_max 0.000
_refine_ls_shift/su_mean 0.000
_refine_ls_structure_factor_coef Fsqd
_refine_ls_weighting_details 'calc w=1/[\s^2^(Fo^2^)+(0.0365P)^2^+0.0157P] where P=(Fo^2^+2Fc^2^)/3'
_refine_ls_weighting_scheme calc
_refine_ls_wR_factor_gt 0.0840
_refine_ls_wR_factor_ref 0.0950
_reflns_number_gt 1306
_reflns_number_total 2040
_reflns_threshold_expression >2sigma(I)
_cod_data_source_file ng5039.cif
_cod_data_source_block I
_cod_original_sg_symbol_H-M 'P 21/n'
_cod_database_code 2228472
_cod_database_fobs_code 2228472

loop_
_symmetry_equiv_pos_as_xyz
'x, y, z'
'-x+1/2, y+1/2, -z+1/2'
'-x, -y, -z'
'x-1/2, -y-1/2, z-1/2'

loop_
_atom_site_type_symbol
_atom_site_label
_atom_site_fract_x
_atom_site_fract_y
_atom_site_fract_z
_atom_site_U_iso_or_equiv
_atom_site_adp_type
_atom_site_calc_flag
_atom_site_refinement_flags
_atom_site_occupancy
_atom_site_disorder_assembly
_atom_site_disorder_group
S S1 0.62574(14) 0.49105(9) 0.06736(3) 0.0265(2) Uani d . 1 . .
S S2 0.97062(15) 0.32368(10) 0.15640(3) 0.0302(2) Uani d . 1 . .
O O1 0.9373(4) 0.6573(2) 0.12779(8) 0.0252(5) Uani d . 1 . .
O O2 0.7271(4) -0.0108(2) 0.04984(9) 0.0311(5) Uani d . 1 . .
H H2 0.8469 -0.0692 0.0341 0.047 Uiso calc R 1 . .
O O3 0.9230(4) 0.2085(2) 0.00436(8) 0.0288(5) Uani d . 1 . .
C C1 0.9765(7) 0.7333(4) 0.22585(13) 0.0456(9) Uani d . 1 . .
H H1A 0.8459 0.8265 0.2205 0.068 Uiso calc R 1 . .
H H1B 1.1010 0.7651 0.2559 0.068 Uiso calc R 1 . .
H H1C 0.8835 0.6260 0.2359 0.068 Uiso calc R 1 . .
C C2 1.1292(5) 0.7057(4) 0.17223(12) 0.0267(7) Uani d . 1 . .
H H2A 1.2634 0.6110 0.1775 0.032 Uiso calc R 1 . .
C C3 0.8641(5) 0.4925(3) 0.12137(11) 0.0223(6) Uani d . 1 . .
C C4 0.5442(5) 0.2657(3) 0.06314(12) 0.0246(7) Uani d . 1 . .
H H4A 0.5113 0.2220 0.1015 0.030 Uiso calc R 1 . .
H H4B 0.3758 0.2532 0.0416 0.030 Uiso calc R 1 . .
C C5 0.7540(5) 0.1537(4) 0.03631(11) 0.0226(6) Uani d . 1 . .
C C6 1.2649(6) 0.8665(4) 0.15058(15) 0.0408(9) Uani d . 1 . .
H H6A 1.3543 0.8400 0.1152 0.061 Uiso calc R 1 . .
H H6B 1.3971 0.9064 0.1781 0.061 Uiso calc R 1 . .
H H6C 1.1315 0.9576 0.1444 0.061 Uiso calc R 1 . .

loop_
_atom_site_aniso_label
_atom_site_aniso_U_11
_atom_site_aniso_U_22
_atom_site_aniso_U_33
_atom_site_aniso_U_12
_atom_site_aniso_U_13
_atom_site_aniso_U_23
S1 0.0297(4) 0.0200(4) 0.0297(4) 0.0018(3) -0.0059(3) -0.0032(4)
S2 0.0362(4) 0.0214(4) 0.0330(4) 0.0034(3) -0.0032(3) 0.0049(4)
O1 0.0320(11) 0.0181(11) 0.0255(11) -0.0002(8) -0.0079(9) -0.0033(9)
O2 0.0313(11) 0.0196(11) 0.0426(13) -0.0001(9) 0.0099(10) -0.0015(11)
O3 0.0268(11) 0.0223(11) 0.0375(12) -0.0038(9) 0.0091(10) -0.0040(10)
C1 0.052(2) 0.052(2) 0.0323(19) -0.0011(18) -0.0065(18) -0.0151(18)
C2 0.0212(14) 0.0253(16) 0.0334(17) 0.0003(13) -0.0074(13) -0.0061(15)
C3 0.0252(14) 0.0200(14) 0.0218(15) 0.0024(13) 0.0043(12) -0.0025(14)
C4 0.0203(15) 0.0236(16) 0.0299(16) -0.0029(12) 0.0013(13) -0.0061(13)
C5 0.0201(14) 0.0205(16) 0.0270(16) -0.0027(12) -0.0053(13) -0.0052(14)
C6 0.0362(18) 0.0232(17) 0.063(2) -0.0052(14) -0.0075(17) -0.0075(18)

loop_
_atom_type_symbol
_atom_type_description
_atom_type_scat_dispersion_real
_atom_type_scat_dispersion_imag
_atom_type_scat_source
C C 0.0033 0.0016 'International Tables Vol C Tables 4.2.6.8 and 6.1.1.4'
H H 0.0000 0.0000 'International Tables Vol C Tables 4.2.6.8 and 6.1.1.4'
O O 0.0106 0.0060 'International Tables Vol C Tables 4.2.6.8 and 6.1.1.4'
S S 0.1246 0.1234 'International Tables Vol C Tables 4.2.6.8 and 6.1.1.4'

loop_
_geom_angle_atom_site_label_1
_geom_angle_atom_site_label_2
_geom_angle_atom_site_label_3
_geom_angle_site_symmetry_1
_geom_angle_site_symmetry_3
_geom_angle
_geom_angle_publ_flag
C3 S1 C4 . . 101.66(13) ?
C3 O1 C2 . . 120.2(2) ?
C5 O2 H2 . . 109.5 ?
C2 C1 H1A . . 109.5 ?
C2 C1 H1B . . 109.5 ?
H1A C1 H1B . . 109.5 ?
C2 C1 H1C . . 109.5 ?
H1A C1 H1C . . 109.5 ?
H1B C1 H1C . . 109.5 ?
O1 C2 C6 . . 104.8(2) ?
O1 C2 C1 . . 108.3(2) ?
C6 C2 C1 . . 114.0(3) ?
O1 C2 H2A . . 109.9 ?
C6 C2 H2A . . 109.9 ?
C1 C2 H2A . . 109.9 ?
O1 C3 S2 . . 127.8(2) ?
O1 C3 S1 . . 106.06(19) ?
S2 C3 S1 . . 126.18(17) ?
C5 C4 S1 . . 114.94(19) ?
C5 C4 H4A . . 108.5 ?
S1 C4 H4A . . 108.5 ?
C5 C4 H4B . . 108.5 ?
S1 C4 H4B . . 108.5 ?
H4A C4 H4B . . 107.5 ?
O3 C5 O2 . . 124.1(3) ?
O3 C5 C4 . . 123.8(3) ?
O2 C5 C4 . . 112.1(2) ?
C2 C6 H6A . . 109.5 ?
C2 C6 H6B . . 109.5 ?
H6A C6 H6B . . 109.5 ?
C2 C6 H6C . . 109.5 ?
H6A C6 H6C . . 109.5 ?
H6B C6 H6C . . 109.5 ?

loop_
_geom_bond_atom_site_label_1
_geom_bond_atom_site_label_2
_geom_bond_site_symmetry_2
_geom_bond_distance
_geom_bond_publ_flag
S1 C3 . 1.753(3) ?
S1 C4 . 1.788(3) ?
S2 C3 . 1.635(3) ?
O1 C3 . 1.331(3) ?
O1 C2 . 1.476(3) ?
O2 C5 . 1.316(3) ?
O2 H2 . 0.8400 ?
O3 C5 . 1.218(3) ?
C1 C2 . 1.509(4) ?
C1 H1A . 0.9800 ?
C1 H1B . 0.9800 ?
C1 H1C . 0.9800 ?
C2 C6 . 1.506(4) ?
C2 H2A . 1.0000 ?
C4 C5 . 1.506(4) ?
C4 H4A . 0.9900 ?
C4 H4B . 0.9900 ?
C6 H6A . 0.9800 ?
C6 H6B . 0.9800 ?
C6 H6C . 0.9800 ?

loop_
_geom_hbond_atom_site_label_D
_geom_hbond_atom_site_label_H
_geom_hbond_atom_site_label_A
_geom_hbond_site_symmetry_A
_geom_hbond_distance_DH
_geom_hbond_distance_HA
_geom_hbond_distance_DA
_geom_hbond_angle_DHA
O2 H2 O3 3_755 0.84 1.83 2.664(3) 173.5

loop_
_cod_related_entry_id
_cod_related_entry_database
_cod_related_entry_code
1 ChemSpider 207064
